data_7028654
loop_
_publ_author_name
'Aspinall, Helen C.'
'Bacsa, John'
'Beckingham, Oliver D.'
'Eden, Edward G. B.'
'Greeves, Nicholas'
'Hobbs, Matthew D.'
'Potjewyd, Frances'
'Schmidtmann, Marc'
'Thomas, Christopher D.'

_publ_section_title
;
 Adding the right (or left) twist to tris-chelate complexes--coordination
 chemistry of chiral oxazolylphenolates with M3+ ions (M = Al or
 lanthanide).
;
_journal_issue 3
_journal_name_full 'Dalton transactions (Cambridge, England : 2003)'
_journal_page_first 1434
_journal_page_last 1442
_journal_paper_doi 10.1039/c3dt52366g
_journal_volume 43
_journal_year 2014
_chemical_formula_moiety 'C42 H45 Al N6 O6'
_chemical_formula_sum 'C42 H45 Al N6 O6'
_chemical_formula_weight 756.84
_chemical_name_systematic
; 
 ? 
;
_space_group_IT_number 19
_symmetry_cell_setting orthorhombic
_symmetry_space_group_name_Hall 'P 2ac 2ab'
_symmetry_space_group_name_H-M 'P 21 21 21'
_atom_sites_solution_hydrogens geom
_atom_sites_solution_primary direct
_atom_sites_solution_secondary difmap
_audit_creation_method SHELXL-97
_cell_angle_alpha 90.00
_cell_angle_beta 90.00
_cell_angle_gamma 90.00
_cell_formula_units_Z 4
_cell_length_a 9.9787(9)
_cell_length_b 18.6883(17)
_cell_length_c 24.482(2)
_cell_measurement_reflns_used 12062
_cell_measurement_temperature 110(2)
_cell_measurement_theta_max 25.88
_cell_measurement_theta_min 2.15
_cell_volume 4565.5(7)
_computing_structure_refinement 'SHELXL-97 (Sheldrick, 2008)'
_computing_structure_solution 'SHELXS-97 (Sheldrick, 2008)'
_diffrn_ambient_temperature 110(2)
_diffrn_measured_fraction_theta_full 0.991
_diffrn_measured_fraction_theta_max 0.991
_diffrn_measurement_device_type 'Bruker APEX'
_diffrn_measurement_method \w
_diffrn_radiation_monochromator graphite
_diffrn_radiation_source 'fine-focus sealed tube'
_diffrn_radiation_type MoK\a
_diffrn_radiation_wavelength 0.71073
_diffrn_reflns_av_R_equivalents 0.0436
_diffrn_reflns_av_sigmaI/netI 0.0560
_diffrn_reflns_limit_h_max 12
_diffrn_reflns_limit_h_min -12
_diffrn_reflns_limit_k_max 23
_diffrn_reflns_limit_k_min -22
_diffrn_reflns_limit_l_max 31
_diffrn_reflns_limit_l_min -31
_diffrn_reflns_number 33843
_diffrn_reflns_theta_full 27.10
_diffrn_reflns_theta_max 27.10
_diffrn_reflns_theta_min 1.99
_exptl_absorpt_coefficient_mu 0.100
_exptl_absorpt_correction_T_max 0.992
_exptl_absorpt_correction_T_min 0.952
_exptl_absorpt_correction_type multi-scan
_exptl_absorpt_process_details SADABS
_exptl_crystal_colour pink
_exptl_crystal_density_diffrn 1.101
_exptl_crystal_density_method 'not measured'
_exptl_crystal_description plate
_exptl_crystal_F_000 1796
_exptl_crystal_size_max 0.50
_exptl_crystal_size_mid 0.40
_exptl_crystal_size_min 0.08
_refine_diff_density_max 0.240
_refine_diff_density_min -0.274
_refine_diff_density_rms 0.039
_refine_ls_abs_structure_details 'Flack H D (1983), Acta Cryst. A39, 876-881'
_refine_ls_abs_structure_Flack -0.02(15)
_refine_ls_extinction_method none
_refine_ls_goodness_of_fit_ref 1.007
_refine_ls_hydrogen_treatment constr
_refine_ls_matrix_type full
_refine_ls_number_parameters 542
_refine_ls_number_reflns 9860
_refine_ls_number_restraints 0
_refine_ls_restrained_S_all 1.007
_refine_ls_R_factor_all 0.0629
_refine_ls_R_factor_gt 0.0487
_refine_ls_shift/su_max 0.000
_refine_ls_shift/su_mean 0.000
_refine_ls_structure_factor_coef Fsqd
_refine_ls_weighting_details 'calc w=1/[\s^2^(Fo^2^)+(0.0526P)^2^+0.2646P] where P=(Fo^2^+2Fc^2^)/3'
_refine_ls_weighting_scheme calc
_refine_ls_wR_factor_gt 0.1011
_refine_ls_wR_factor_ref 0.1061
_reflns_number_gt 7992
_reflns_number_total 9860
_reflns_threshold_expression >2sigma(I)
_cod_data_source_file c3dt52366g.txt
_cod_data_source_block AliPrCNPh3
_cod_original_sg_symbol_H-M P212121
_cod_database_code 7028654

loop_
_symmetry_equiv_pos_as_xyz
'x, y, z'
'-x+1/2, -y, z+1/2'
'x+1/2, -y+1/2, -z'
'-x, y+1/2, -z+1/2'

loop_
_atom_site_label
_atom_site_type_symbol
_atom_site_fract_x
_atom_site_fract_y
_atom_site_fract_z
_atom_site_U_iso_or_equiv
_atom_site_adp_type
_atom_site_occupancy
_atom_site_symmetry_multiplicity
_atom_site_calc_flag
_atom_site_refinement_flags
Al1 Al 0.04053(7) 0.27458(3) 0.17518(2) 0.02310(14) Uani 1 1 d .
O1 O 0.11754(15) 0.20228(7) 0.13456(5) 0.0270(3) Uani 1 1 d .
O4 O -0.10764(16) 0.29672(8) 0.01822(5) 0.0318(4) Uani 1 1 d .
O3 O 0.14426(15) 0.34778(7) 0.14915(5) 0.0242(3) Uani 1 1 d .
O5 O -0.07499(16) 0.20862(7) 0.20518(5) 0.0298(4) Uani 1 1 d .
O2 O 0.39715(17) 0.22168(8) 0.25735(6) 0.0371(4) Uani 1 1 d .
O6 O -0.15982(18) 0.39119(8) 0.29752(6) 0.0386(4) Uani 1 1 d .
N3 N -0.07885(18) 0.28572(8) 0.10868(6) 0.0235(4) Uani 1 1 d .
N5 N -0.04968(19) 0.34909(9) 0.22409(6) 0.0277(4) Uani 1 1 d .
N1 N 0.19341(19) 0.26086(8) 0.23127(6) 0.0261(4) Uani 1 1 d .
N2 N 0.0357(3) 0.08079(12) 0.03264(8) 0.0541(6) Uani 1 1 d .
N6 N -0.1970(3) 0.03440(11) 0.19516(10) 0.0531(6) Uani 1 1 d .
N4 N 0.4064(2) 0.46022(11) 0.17647(9) 0.0435(5) Uani 1 1 d .
C19 C -0.1977(2) 0.24044(11) 0.09610(8) 0.0298(5) Uani 1 1 d .
H19 H -0.1847 0.1915 0.1118 0.019(5) Uiso 1 1 calc R
C27 C 0.3413(3) 0.44682(11) 0.13965(9) 0.0311(5) Uani 1 1 d .
C15 C 0.1536(2) 0.37964(10) 0.10150(8) 0.0244(5) Uani 1 1 d .
C3 C 0.2855(2) 0.21254(11) 0.22710(8) 0.0277(5) Uani 1 1 d .
C9 C 0.3716(2) 0.09254(11) 0.20215(9) 0.0292(5) Uani 1 1 d .
H9 H 0.4320 0.0952 0.2321 0.039(7) Uiso 1 1 calc R
C17 C -0.0401(2) 0.31527(10) 0.06384(8) 0.0241(5) Uani 1 1 d .
C2 C 0.2820(2) 0.14966(10) 0.19277(8) 0.0267(5) Uani 1 1 d .
C13 C 0.1077(3) 0.08441(12) 0.06856(9) 0.0365(6) Uani 1 1 d .
C1 C 0.1955(2) 0.14929(10) 0.14746(8) 0.0266(5) Uani 1 1 d .
C23 C 0.0866(3) 0.40197(12) 0.00805(9) 0.0356(6) Uani 1 1 d .
H23 H 0.0273 0.3922 -0.0214 0.043(7) Uiso 1 1 calc R
C12 C 0.2002(2) 0.08733(11) 0.11348(8) 0.0279(5) Uani 1 1 d .
C40 C -0.2284(3) 0.14397(12) 0.25814(9) 0.0364(6) Uani 1 1 d .
C6 C 0.1649(3) 0.30156(11) 0.32838(8) 0.0362(6) Uani 1 1 d .
H6 H 0.0682 0.3117 0.3210 0.037(7) Uiso 1 1 calc R
C29 C -0.1593(2) 0.20842(11) 0.24555(8) 0.0298(5) Uani 1 1 d .
C26 C 0.2558(2) 0.43033(10) 0.09370(8) 0.0279(5) Uani 1 1 d .
C16 C 0.0673(2) 0.36625(10) 0.05735(8) 0.0242(5) Uani 1 1 d .
C25 C 0.2728(3) 0.46486(13) 0.04358(9) 0.0385(6) Uani 1 1 d .
H25 H 0.3437 0.4983 0.0394 0.048(8) Uiso 1 1 calc R
C31 C -0.1289(2) 0.33560(12) 0.26486(8) 0.0309(5) Uani 1 1 d .
C10 C 0.3737(2) 0.03253(11) 0.16862(9) 0.0302(5) Uani 1 1 d .
C32 C -0.0698(3) 0.44947(13) 0.28131(9) 0.0384(6) Uani 1 1 d .
H32A H 0.0067 0.4535 0.3069 0.057(8) Uiso 1 1 calc R
H32B H -0.1180 0.4957 0.2802 0.032(6) Uiso 1 1 calc R
C20 C -0.3239(2) 0.27412(14) 0.12006(9) 0.0394(6) Uani 1 1 d .
H20 H -0.3039 0.2864 0.1590 0.041(6) Uiso 1 1 calc R
C30 C -0.1883(2) 0.26779(12) 0.27867(8) 0.0332(5) Uani 1 1 d .
C37 C -0.2730(3) 0.26101(14) 0.32367(10) 0.0425(6) Uani 1 1 d .
H37 H -0.2888 0.3017 0.3460 0.037(7) Uiso 1 1 calc R
C35 C -0.0361(3) 0.54040(12) 0.17036(10) 0.0453(7) Uani 1 1 d .
H35A H -0.0504 0.5681 0.2039 0.051(7) Uiso 1 1 calc R
H35B H -0.0801 0.5645 0.1397 0.049(7) Uiso 1 1 calc R
H35C H 0.0602 0.5366 0.1631 0.064(10) Uiso 1 1 calc R
C18 C -0.1936(3) 0.23659(12) 0.03362(8) 0.0329(5) Uani 1 1 d .
H18A H -0.1549 0.1906 0.0212 0.030(6) Uiso 1 1 calc R
H18B H -0.2844 0.2420 0.0179 0.037(7) Uiso 1 1 calc R
C33 C -0.0224(3) 0.42771(11) 0.22430(8) 0.0302(5) Uani 1 1 d .
H33 H 0.0763 0.4362 0.2211 0.027(6) Uiso 1 1 calc R
C41 C -0.2093(3) 0.08347(13) 0.22308(10) 0.0393(6) Uani 1 1 d .
C34 C -0.0953(2) 0.46583(11) 0.17733(9) 0.0320(5) Uani 1 1 d .
H34 H -0.0764 0.4385 0.1431 0.018(5) Uiso 1 1 calc R
C7 C 0.2124(3) 0.35551(13) 0.37099(9) 0.0447(7) Uani 1 1 d .
H7A H 0.3059 0.3455 0.3806 0.048(8) Uiso 1 1 calc R
H7B H 0.1563 0.3517 0.4037 0.053(8) Uiso 1 1 calc R
H7C H 0.2056 0.4040 0.3560 0.053(8) Uiso 1 1 calc R
C4 C 0.3894(3) 0.29483(11) 0.27791(10) 0.0373(6) Uani 1 1 d .
H4A H 0.4427 0.3279 0.2550 0.027(6) Uiso 1 1 calc R
H4B H 0.4216 0.2977 0.3161 0.038(6) Uiso 1 1 calc R
C11 C 0.2873(2) 0.03158(11) 0.12441(8) 0.0309(5) Uani 1 1 d .
H11 H 0.2879 -0.0087 0.1008 0.029(6) Uiso 1 1 calc R
C14 C 0.4672(3) -0.02955(12) 0.18050(10) 0.0395(6) Uani 1 1 d .
H14A H 0.5582 -0.0172 0.1688 0.114(14) Uiso 1 1 calc R
H14B H 0.4367 -0.0720 0.1606 0.085(11) Uiso 1 1 calc R
H14C H 0.4671 -0.0395 0.2198 0.105(12) Uiso 1 1 calc R
C38 C -0.3346(3) 0.19726(16) 0.33690(10) 0.0494(7) Uani 1 1 d .
C5 C 0.2413(2) 0.31187(11) 0.27430(8) 0.0315(5) Uani 1 1 d .
H5 H 0.2293 0.3621 0.2612 0.018(5) Uiso 1 1 calc R
C21 C -0.3631(3) 0.34327(16) 0.09138(10) 0.0516(7) Uani 1 1 d .
H21A H -0.2856 0.3754 0.0900 0.070(10) Uiso 1 1 calc R
H21B H -0.4361 0.3664 0.1115 0.053(8) Uiso 1 1 calc R
H21C H -0.3929 0.3325 0.0541 0.052(8) Uiso 1 1 calc R
C39 C -0.3134(3) 0.13898(14) 0.30293(10) 0.0450(7) Uani 1 1 d .
H39 H -0.3576 0.0950 0.3104 0.050(8) Uiso 1 1 calc R
C24 C 0.1888(3) 0.45128(13) 0.00016(9) 0.0434(6) Uani 1 1 d .
C36 C -0.2473(3) 0.46812(14) 0.18476(10) 0.0418(6) Uani 1 1 d .
H36A H -0.2696 0.4999 0.2153 0.064(8) Uiso 1 1 calc R
H36B H -0.2805 0.4198 0.1925 0.043(7) Uiso 1 1 calc R
H36C H -0.2891 0.4861 0.1513 0.043(7) Uiso 1 1 calc R
C8 C 0.1741(4) 0.22529(13) 0.35046(10) 0.0524(8) Uani 1 1 d .
H8A H 0.2683 0.2129 0.3568 0.087(12) Uiso 1 1 calc R
H8B H 0.1354 0.1920 0.3238 0.045(7) Uiso 1 1 calc R
H8C H 0.1246 0.2220 0.3849 0.062(8) Uiso 1 1 calc R
C22 C -0.4398(3) 0.22053(19) 0.12034(11) 0.0609(9) Uani 1 1 d .
H22A H -0.4647 0.2088 0.0827 0.065(9) Uiso 1 1 calc R
H22B H -0.5170 0.2416 0.1391 0.083(11) Uiso 1 1 calc R
H22C H -0.4121 0.1769 0.1394 0.095(13) Uiso 1 1 calc R
C42 C -0.4247(4) 0.1899(2) 0.38669(14) 0.0802(12) Uani 1 1 d .
H42A H -0.3797 0.1605 0.4143 0.115(14) Uiso 1 1 calc R
H42B H -0.5090 0.1670 0.3760 0.15(2) Uiso 1 1 calc R
H42C H -0.4433 0.2374 0.4018 0.089(12) Uiso 1 1 calc R
C28 C 0.2075(4) 0.4879(2) -0.05455(12) 0.0723(10) Uani 1 1 d .
H28A H 0.2924 0.4724 -0.0708 0.132(17) Uiso 1 1 calc R
H28B H 0.2089 0.5399 -0.0493 0.126(16) Uiso 1 1 calc R
H28C H 0.1333 0.4750 -0.0789 0.17(2) Uiso 1 1 calc R

loop_
_atom_site_aniso_label
_atom_site_aniso_U_11
_atom_site_aniso_U_22
_atom_site_aniso_U_33
_atom_site_aniso_U_23
_atom_site_aniso_U_13
_atom_site_aniso_U_12
Al1 0.0260(4) 0.0222(3) 0.0212(3) 0.0006(2) 0.0010(3) -0.0015(3)
O1 0.0309(9) 0.0257(7) 0.0243(7) -0.0004(5) -0.0016(6) 0.0036(7)
O4 0.0342(10) 0.0389(8) 0.0224(7) -0.0030(6) -0.0003(7) -0.0028(7)
O3 0.0253(9) 0.0241(7) 0.0232(7) 0.0016(5) 0.0033(6) -0.0007(7)
O5 0.0339(10) 0.0298(8) 0.0259(7) 0.0021(6) 0.0025(7) -0.0074(7)
O2 0.0376(11) 0.0315(8) 0.0421(9) 0.0003(7) -0.0138(8) -0.0041(8)
O6 0.0370(11) 0.0493(10) 0.0295(8) -0.0111(7) 0.0068(8) 0.0005(8)
N3 0.0239(10) 0.0233(8) 0.0234(8) -0.0002(6) 0.0015(7) 0.0002(8)
N5 0.0299(11) 0.0291(9) 0.0241(8) -0.0022(7) 0.0017(8) -0.0017(9)
N1 0.0321(12) 0.0243(9) 0.0219(8) 0.0021(6) -0.0033(8) -0.0026(8)
N2 0.0630(18) 0.0592(14) 0.0401(12) -0.0121(10) -0.0153(12) 0.0135(13)
N6 0.0517(16) 0.0380(12) 0.0697(15) 0.0099(11) -0.0144(13) -0.0090(12)
N4 0.0349(13) 0.0482(12) 0.0473(12) -0.0082(10) 0.0020(11) -0.0029(10)
C19 0.0318(14) 0.0298(11) 0.0277(10) -0.0034(8) -0.0044(10) -0.0055(10)
C27 0.0295(14) 0.0242(10) 0.0396(12) 0.0003(9) 0.0103(11) -0.0002(10)
C15 0.0265(13) 0.0193(9) 0.0273(10) 0.0002(7) 0.0077(9) 0.0069(9)
C3 0.0297(14) 0.0264(10) 0.0270(10) 0.0075(8) -0.0066(10) -0.0042(10)
C9 0.0256(14) 0.0302(11) 0.0319(11) 0.0057(9) -0.0011(10) -0.0025(10)
C17 0.0242(13) 0.0249(10) 0.0232(9) -0.0014(8) 0.0009(9) 0.0068(10)
C2 0.0280(13) 0.0253(10) 0.0267(10) 0.0039(8) -0.0004(9) -0.0030(10)
C13 0.0439(17) 0.0348(12) 0.0310(11) -0.0057(9) -0.0023(12) 0.0068(12)
C1 0.0295(14) 0.0249(10) 0.0254(10) 0.0035(8) 0.0019(10) 0.0000(10)
C23 0.0400(16) 0.0393(12) 0.0274(11) 0.0038(9) 0.0025(11) 0.0028(12)
C12 0.0303(14) 0.0287(10) 0.0248(10) 0.0001(8) 0.0005(9) 0.0010(10)
C40 0.0297(15) 0.0422(13) 0.0373(12) 0.0158(10) -0.0077(11) -0.0022(12)
C6 0.0479(17) 0.0333(11) 0.0274(10) -0.0010(9) -0.0037(11) -0.0090(12)
C29 0.0261(13) 0.0384(12) 0.0249(10) 0.0091(8) -0.0056(9) -0.0031(11)
C26 0.0283(14) 0.0232(10) 0.0321(11) 0.0020(8) 0.0071(10) 0.0031(10)
C16 0.0265(13) 0.0248(10) 0.0214(9) 0.0007(7) 0.0060(9) 0.0051(9)
C25 0.0372(16) 0.0364(13) 0.0420(13) 0.0051(10) 0.0131(12) -0.0048(12)
C31 0.0266(14) 0.0418(12) 0.0243(10) -0.0047(9) -0.0023(10) 0.0013(11)
C10 0.0263(14) 0.0303(11) 0.0339(11) 0.0053(9) 0.0052(10) 0.0009(10)
C32 0.0382(16) 0.0413(13) 0.0358(12) -0.0105(10) -0.0007(12) 0.0002(12)
C20 0.0303(15) 0.0603(15) 0.0274(11) -0.0054(10) 0.0015(10) -0.0044(13)
C30 0.0294(14) 0.0453(13) 0.0249(10) 0.0049(9) -0.0016(10) -0.0005(12)
C37 0.0366(16) 0.0573(16) 0.0336(12) 0.0078(11) 0.0041(11) 0.0070(13)
C35 0.055(2) 0.0295(12) 0.0511(15) -0.0039(11) -0.0088(15) 0.0048(13)
C18 0.0330(15) 0.0356(12) 0.0300(11) -0.0048(9) 0.0015(10) -0.0033(11)
C33 0.0299(15) 0.0289(11) 0.0316(11) -0.0063(8) 0.0022(10) -0.0008(11)
C41 0.0337(16) 0.0352(12) 0.0491(14) 0.0167(11) -0.0090(12) -0.0079(12)
C34 0.0332(14) 0.0297(11) 0.0331(11) -0.0064(9) 0.0000(10) 0.0036(10)
C7 0.058(2) 0.0427(14) 0.0333(12) -0.0024(10) -0.0096(13) -0.0093(14)
C4 0.0418(17) 0.0275(11) 0.0425(13) 0.0005(9) -0.0090(12) -0.0057(11)
C11 0.0344(14) 0.0290(11) 0.0292(11) -0.0003(8) 0.0045(10) 0.0026(11)
C14 0.0378(16) 0.0343(12) 0.0464(14) 0.0096(10) 0.0055(13) 0.0080(12)
C38 0.0318(16) 0.0703(18) 0.0461(15) 0.0286(13) 0.0087(12) 0.0058(15)
C5 0.0394(16) 0.0257(10) 0.0295(11) 0.0022(8) -0.0075(10) -0.0058(10)
C21 0.0365(18) 0.0740(19) 0.0444(15) -0.0176(13) -0.0034(13) 0.0132(16)
C39 0.0350(17) 0.0494(15) 0.0506(15) 0.0243(12) 0.0006(13) -0.0032(14)
C24 0.0484(18) 0.0449(14) 0.0370(13) 0.0131(11) 0.0054(12) -0.0043(13)
C36 0.0331(16) 0.0467(15) 0.0455(14) -0.0085(11) -0.0005(12) 0.0094(13)
C8 0.081(3) 0.0389(13) 0.0375(13) 0.0044(11) 0.0020(14) -0.0172(16)
C22 0.0404(18) 0.099(3) 0.0431(14) -0.0048(16) 0.0034(14) -0.0229(19)
C42 0.074(3) 0.099(3) 0.068(2) 0.039(2) 0.037(2) 0.016(2)
C28 0.079(3) 0.093(3) 0.0454(16) 0.0301(16) 0.0047(19) -0.021(2)

loop_
_atom_type_symbol
_atom_type_description
_atom_type_scat_dispersion_real
_atom_type_scat_dispersion_imag
_atom_type_scat_source
C C 0.0033 0.0016 'International Tables Vol C Tables 4.2.6.8 and 6.1.1.4'
H H 0.0000 0.0000 'International Tables Vol C Tables 4.2.6.8 and 6.1.1.4'
Al Al 0.0645 0.0514 'International Tables Vol C Tables 4.2.6.8 and 6.1.1.4'
N N 0.0061 0.0033 'International Tables Vol C Tables 4.2.6.8 and 6.1.1.4'
O O 0.0106 0.0060 'International Tables Vol C Tables 4.2.6.8 and 6.1.1.4'

loop_
_geom_angle_atom_site_label_1
_geom_angle_atom_site_label_2
_geom_angle_atom_site_label_3
_geom_angle
O3 Al1 O5 173.63(7)
O3 Al1 O1 97.13(7)
O5 Al1 O1 89.17(7)
O3 Al1 N3 88.62(7)
O5 Al1 N3 91.21(7)
O1 Al1 N3 83.52(7)
O3 Al1 N5 86.78(7)
O5 Al1 N5 86.94(7)
O1 Al1 N5 175.81(7)
N3 Al1 N5 98.13(7)
O3 Al1 N1 84.65(7)
O5 Al1 N1 96.54(7)
O1 Al1 N1 87.70(7)
N3 Al1 N1 168.20(8)
N5 Al1 N1 91.16(7)
C1 O1 Al1 132.60(13)
C17 O4 C18 106.07(15)
C15 O3 Al1 133.50(14)
C29 O5 Al1 135.38(14)
C3 O2 C4 105.32(17)
C31 O6 C32 105.79(16)
C17 N3 C19 107.84(16)
C17 N3 Al1 123.48(15)
C19 N3 Al1 125.14(12)
C31 N5 C33 107.41(17)
C31 N5 Al1 125.88(15)
C33 N5 Al1 126.24(14)
C3 N1 C5 105.85(18)
C3 N1 Al1 123.95(14)
C5 N1 Al1 128.53(14)
N3 C19 C20 110.08(17)
N3 C19 C18 102.25(17)
C20 C19 C18 115.2(2)
N4 C27 C26 178.6(3)
O3 C15 C16 124.04(19)
O3 C15 C26 118.54(19)
C16 C15 C26 117.42(18)
N1 C3 O2 117.10(18)
N1 C3 C2 126.7(2)
O2 C3 C2 116.2(2)
C10 C9 C2 121.6(2)
N3 C17 O4 116.42(19)
N3 C17 C16 126.86(19)
O4 C17 C16 116.72(17)
C1 C2 C9 120.93(18)
C1 C2 C3 118.53(19)
C9 C2 C3 120.34(19)
N2 C13 C12 178.6(3)
O1 C1 C2 123.81(18)
O1 C1 C12 119.78(19)
C2 C1 C12 116.37(19)
C24 C23 C16 122.7(2)
C11 C12 C1 121.27(19)
C11 C12 C13 121.56(19)
C1 C12 C13 117.14(19)
C39 C40 C29 121.6(2)
C39 C40 C41 120.1(2)
C29 C40 C41 118.3(2)
C7 C6 C8 110.85(19)
C7 C6 C5 110.55(19)
C8 C6 C5 113.0(2)
O5 C29 C30 124.8(2)
O5 C29 C40 118.8(2)
C30 C29 C40 116.4(2)
C25 C26 C15 121.3(2)
C25 C26 C27 120.9(2)
C15 C26 C27 117.80(18)
C23 C16 C15 119.8(2)
C23 C16 C17 121.0(2)
C15 C16 C17 119.23(17)
C24 C25 C26 121.2(2)
N5 C31 O6 116.5(2)
N5 C31 C30 127.03(19)
O6 C31 C30 116.47(19)
C11 C10 C9 117.6(2)
C11 C10 C14 121.6(2)
C9 C10 C14 120.9(2)
O6 C32 C33 103.83(17)
C21 C20 C19 112.7(2)
C21 C20 C22 111.3(2)
C19 C20 C22 110.9(2)
C37 C30 C29 120.6(2)
C37 C30 C31 121.0(2)
C29 C30 C31 118.39(19)
C38 C37 C30 122.3(3)
O4 C18 C19 103.71(16)
N5 C33 C32 102.02(17)
N5 C33 C34 111.52(17)
C32 C33 C34 114.42(19)
N6 C41 C40 178.4(3)
C35 C34 C36 111.9(2)
C35 C34 C33 108.9(2)
C36 C34 C33 113.21(19)
O2 C4 C5 103.23(18)
C12 C11 C10 122.2(2)
C37 C38 C39 118.0(2)
C37 C38 C42 122.0(3)
C39 C38 C42 120.0(3)
N1 C5 C4 102.63(18)
N1 C5 C6 111.49(17)
C4 C5 C6 114.00(19)
C38 C39 C40 120.9(2)
C25 C24 C23 117.5(2)
C25 C24 C28 121.6(3)
C23 C24 C28 120.9(3)

loop_
_geom_bond_atom_site_label_1
_geom_bond_atom_site_label_2
_geom_bond_distance
Al1 O3 1.8301(15)
Al1 O5 1.8405(15)
Al1 O1 1.8453(15)
Al1 N3 2.0279(17)
Al1 N5 2.0452(18)
Al1 N1 2.0686(19)
O1 C1 1.298(2)
O4 C17 1.350(2)
O4 C18 1.463(3)
O3 C15 1.313(2)
O5 C29 1.298(3)
O2 C3 1.349(3)
O2 C4 1.459(3)
O6 C31 1.347(2)
O6 C32 1.467(3)
N3 C17 1.289(2)
N3 C19 1.489(3)
N5 C31 1.298(3)
N5 C33 1.494(3)
N1 C3 1.292(3)
N1 C5 1.499(3)
N2 C13 1.138(3)
N6 C41 1.150(3)
N4 C27 1.140(3)
C19 C20 1.525(3)
C19 C18 1.532(3)
C27 C26 1.445(3)
C15 C16 1.404(3)
C15 C26 1.405(3)
C3 C2 1.445(3)
C9 C10 1.390(3)
C9 C2 1.411(3)
C17 C16 1.443(3)
C2 C1 1.405(3)
C13 C12 1.437(3)
C1 C12 1.427(3)
C23 C24 1.388(4)
C23 C16 1.393(3)
C12 C11 1.383(3)
C40 C39 1.389(3)
C40 C29 1.422(3)
C40 C41 1.432(3)
C6 C7 1.526(3)
C6 C8 1.527(3)
C6 C5 1.540(3)
C29 C30 1.404(3)
C26 C25 1.397(3)
C25 C24 1.378(4)
C31 C30 1.439(3)
C10 C11 1.384(3)
C10 C14 1.517(3)
C32 C33 1.529(3)
C20 C21 1.522(4)
C20 C22 1.530(4)
C30 C37 1.394(3)
C37 C38 1.379(4)
C35 C34 1.523(3)
C33 C34 1.536(3)
C34 C36 1.528(3)
C4 C5 1.514(3)
C38 C39 1.387(4)
C38 C42 1.521(4)
C24 C28 1.516(3)

loop_
_geom_torsion_atom_site_label_1
_geom_torsion_atom_site_label_2
_geom_torsion_atom_site_label_3
_geom_torsion_atom_site_label_4
_geom_torsion
O3 Al1 O1 C1 108.51(19)
O5 Al1 O1 C1 -72.39(19)
N3 Al1 O1 C1 -163.71(19)
N5 Al1 O1 C1 -50.2(12)
N1 Al1 O1 C1 24.19(19)
O5 Al1 O3 C15 -103.2(7)
O1 Al1 O3 C15 68.68(19)
N3 Al1 O3 C15 -14.61(18)
N5 Al1 O3 C15 -112.84(18)
N1 Al1 O3 C15 155.69(18)
O3 Al1 O5 C29 -19.4(8)
O1 Al1 O5 C29 168.6(2)
N3 Al1 O5 C29 -107.9(2)
N5 Al1 O5 C29 -9.8(2)
N1 Al1 O5 C29 81.0(2)
O3 Al1 N3 C17 21.89(16)
O5 Al1 N3 C17 -164.48(16)
O1 Al1 N3 C17 -75.45(16)
N5 Al1 N3 C17 108.44(16)
N1 Al1 N3 C17 -33.3(4)
O3 Al1 N3 C19 178.05(16)
O5 Al1 N3 C19 -8.32(16)
O1 Al1 N3 C19 80.71(16)
N5 Al1 N3 C19 -95.40(16)
N1 Al1 N3 C19 122.9(3)
O3 Al1 N5 C31 -167.68(19)
O5 Al1 N5 C31 13.38(19)
O1 Al1 N5 C31 -8.8(12)
N3 Al1 N5 C31 104.17(19)
N1 Al1 N5 C31 -83.11(19)
O3 Al1 N5 C33 3.51(17)
O5 Al1 N5 C33 -175.43(17)
O1 Al1 N5 C33 162.4(10)
N3 Al1 N5 C33 -84.64(17)
N1 Al1 N5 C33 88.08(17)
O3 Al1 N1 C3 -100.11(17)
O5 Al1 N1 C3 86.18(17)
O1 Al1 N1 C3 -2.72(17)
N3 Al1 N1 C3 -44.6(4)
N5 Al1 N1 C3 173.24(17)
O3 Al1 N1 C5 63.04(17)
O5 Al1 N1 C5 -110.67(17)
O1 Al1 N1 C5 160.42(17)
N3 Al1 N1 C5 118.5(3)
N5 Al1 N1 C5 -23.62(17)
C17 N3 C19 C20 -109.17(19)
Al1 N3 C19 C20 91.57(19)
C17 N3 C19 C18 13.7(2)
Al1 N3 C19 C18 -145.55(14)
Al1 O3 C15 C16 6.5(3)
Al1 O3 C15 C26 -173.41(14)
C5 N1 C3 O2 -4.0(2)
Al1 N1 C3 O2 162.34(13)
C5 N1 C3 C2 176.69(19)
Al1 N1 C3 C2 -16.9(3)
C4 O2 C3 N1 -11.9(2)
C4 O2 C3 C2 167.49(18)
C19 N3 C17 O4 -3.0(2)
Al1 N3 C17 O4 156.64(13)
C19 N3 C17 C16 176.64(19)
Al1 N3 C17 C16 -23.7(3)
C18 O4 C17 N3 -9.8(2)
C18 O4 C17 C16 170.50(18)
C10 C9 C2 C1 -3.0(3)
C10 C9 C2 C3 -177.7(2)
N1 C3 C2 C1 21.4(3)
O2 C3 C2 C1 -157.88(19)
N1 C3 C2 C9 -163.7(2)
O2 C3 C2 C9 17.0(3)
Al1 O1 C1 C2 -26.0(3)
Al1 O1 C1 C12 156.53(16)
C9 C2 C1 O1 -175.1(2)
C3 C2 C1 O1 -0.3(3)
C9 C2 C1 C12 2.4(3)
C3 C2 C1 C12 177.28(19)
O1 C1 C12 C11 176.5(2)
C2 C1 C12 C11 -1.1(3)
O1 C1 C12 C13 -5.4(3)
C2 C1 C12 C13 176.9(2)
N2 C13 C12 C11 -7(13)
N2 C13 C12 C1 175(100)
Al1 O5 C29 C30 2.7(3)
Al1 O5 C29 C40 -177.03(15)
C39 C40 C29 O5 175.8(2)
C41 C40 C29 O5 -4.6(3)
C39 C40 C29 C30 -3.9(3)
C41 C40 C29 C30 175.6(2)
O3 C15 C26 C25 178.5(2)
C16 C15 C26 C25 -1.4(3)
O3 C15 C26 C27 -2.8(3)
C16 C15 C26 C27 177.27(19)
N4 C27 C26 C25 121(10)
N4 C27 C26 C15 -57(10)
C24 C23 C16 C15 -0.1(3)
C24 C23 C16 C17 -179.9(2)
O3 C15 C16 C23 -178.97(19)
C26 C15 C16 C23 1.0(3)
O3 C15 C16 C17 0.8(3)
C26 C15 C16 C17 -179.22(18)
N3 C17 C16 C23 -170.6(2)
O4 C17 C16 C23 9.1(3)
N3 C17 C16 C15 9.6(3)
O4 C17 C16 C15 -170.71(17)
C15 C26 C25 C24 1.0(4)
C27 C26 C25 C24 -177.7(2)
C33 N5 C31 O6 -3.5(3)
Al1 N5 C31 O6 169.10(15)
C33 N5 C31 C30 176.0(2)
Al1 N5 C31 C30 -11.5(3)
C32 O6 C31 N5 -10.5(3)
C32 O6 C31 C30 170.0(2)
C2 C9 C10 C11 2.0(3)
C2 C9 C10 C14 -177.8(2)
C31 O6 C32 C33 19.1(2)
N3 C19 C20 C21 68.7(2)
C18 C19 C20 C21 -46.2(3)
N3 C19 C20 C22 -165.82(18)
C18 C19 C20 C22 79.3(2)
O5 C29 C30 C37 -175.2(2)
C40 C29 C30 C37 4.6(3)
O5 C29 C30 C31 5.1(3)
C40 C29 C30 C31 -175.2(2)
N5 C31 C30 C37 -179.5(2)
O6 C31 C30 C37 0.0(3)
N5 C31 C30 C29 0.3(4)
O6 C31 C30 C29 179.7(2)
C29 C30 C37 C38 -1.8(4)
C31 C30 C37 C38 177.9(2)
C17 O4 C18 C19 17.5(2)
N3 C19 C18 O4 -18.5(2)
C20 C19 C18 O4 100.8(2)
C31 N5 C33 C32 15.0(2)
Al1 N5 C33 C32 -157.47(16)
C31 N5 C33 C34 -107.5(2)
Al1 N5 C33 C34 80.0(2)
O6 C32 C33 N5 -20.3(2)
O6 C32 C33 C34 100.3(2)
C39 C40 C41 N6 33(9)
C29 C40 C41 N6 -147(9)
N5 C33 C34 C35 -165.2(2)
C32 C33 C34 C35 79.6(3)
N5 C33 C34 C36 69.6(2)
C32 C33 C34 C36 -45.5(3)
C3 O2 C4 C5 21.7(2)
C1 C12 C11 C10 0.3(3)
C13 C12 C11 C10 -177.7(2)
C9 C10 C11 C12 -0.7(3)
C14 C10 C11 C12 179.1(2)
C30 C37 C38 C39 -1.8(4)
C30 C37 C38 C42 178.8(3)
C3 N1 C5 C4 17.4(2)
Al1 N1 C5 C4 -148.15(15)
C3 N1 C5 C6 -105.1(2)
Al1 N1 C5 C6 89.4(2)
O2 C4 C5 N1 -23.4(2)
O2 C4 C5 C6 97.3(2)
C7 C6 C5 N1 -178.3(2)
C8 C6 C5 N1 56.8(3)
C7 C6 C5 C4 66.1(3)
C8 C6 C5 C4 -58.8(3)
C37 C38 C39 C40 2.5(4)
C42 C38 C39 C40 -178.1(3)
C29 C40 C39 C38 0.5(4)
C41 C40 C39 C38 -179.1(2)
C26 C25 C24 C23 0.0(4)
C26 C25 C24 C28 -179.3(3)
C16 C23 C24 C25 -0.4(4)
C16 C23 C24 C28 178.9(3)

loop_
_platon_squeeze_void_nr
_platon_squeeze_void_average_x
_platon_squeeze_void_average_y
_platon_squeeze_void_average_z
_platon_squeeze_void_volume
_platon_squeeze_void_count_electrons
_platon_squeeze_void_content
1 0.040 0.250 0.500 441 83 ' '
2 -0.074 0.750 0.000 441 83 ' '
